data_4516628
loop_
_publ_author_name
'Martir, Diego Rota'
'Momblona, Cristina'
'Perteg\'as, Antonio'
'Cordes, David B.'
'Slawin, Alexandra M. Z.'
'Bolink, Henk J.'
'Zysman-Colman, Eli'

_publ_section_title
;
 Chiral Iridium(III) Complexes in Light-Emitting Electrochemical Cells:
 Exploring the Impact of Stereochemistry on the Photophysical Properties
 and Device Performances.
;
_journal_issue 49
_journal_name_full 'ACS applied materials &amp; interfaces'
_journal_page_first 33907
_journal_page_last 33915
_journal_paper_doi 10.1021/acsami.6b14050
_journal_volume 8
_journal_year 2016
_chemical_absolute_configuration ad
_chemical_formula_moiety 'C58 H60 Ir N4, F6 P, C4 H10 O'
_chemical_formula_sum 'C62 H70 F6 Ir N4 O P'
_chemical_formula_weight 1224.45
_space_group_crystal_system monoclinic
_space_group_IT_number 4
_space_group_name_Hall 'P 2yb'
_space_group_name_H-M_alt 'P 1 21 1'
_atom_sites_solution_hydrogens geom
_atom_sites_solution_primary direct
_atom_sites_solution_secondary difmap
_audit_creation_date 2016-05-05
_audit_creation_method 'by CrystalStructure 4.1'
_cell_angle_alpha 90.0000
_cell_angle_beta 95.903(2)
_cell_angle_gamma 90.0000
_cell_formula_units_Z 2
_cell_length_a 10.6642(8)
_cell_length_b 21.0330(17)
_cell_length_c 12.8729(11)
_cell_measurement_reflns_used 9992
_cell_measurement_temperature 173
_cell_measurement_theta_max 25.30
_cell_measurement_theta_min 1.60
_cell_volume 2872.1(4)
_computing_cell_refinement 'CrystalClear-SM Expert 2.1 b45'
_computing_data_collection 'CrystalClear-SM Expert 2.1 b45 (Rigaku, 2015)'
_computing_data_reduction 'CrystalClear-SM Expert 2.1 b45'
_computing_molecular_graphics 'CrystalStructure 4.1'
_computing_publication_material 'CrystalStructure 4.1 (Rigaku, 2014)'
_computing_structure_refinement 'SHELXL2013 (Sheldrick, 2008)'
_computing_structure_solution 'SIR2004 (Burla, et al., 2005)'
_diffrn_ambient_temperature 173
_diffrn_detector_area_resol_mean 5.814
_diffrn_measured_fraction_theta_full 0.996
_diffrn_measured_fraction_theta_max 0.996
_diffrn_measurement_device_type 'Rigaku XtaLAB P200'
_diffrn_measurement_method \w
_diffrn_radiation_type 'Mo K\a'
_diffrn_radiation_wavelength 0.71075
_diffrn_reflns_av_R_equivalents 0.0258
_diffrn_reflns_Laue_measured_fraction_full 0.996
_diffrn_reflns_Laue_measured_fraction_max 0.996
_diffrn_reflns_limit_h_max 12
_diffrn_reflns_limit_h_min -12
_diffrn_reflns_limit_k_max 25
_diffrn_reflns_limit_k_min -25
_diffrn_reflns_limit_l_max 15
_diffrn_reflns_limit_l_min -15
_diffrn_reflns_number 70856
_diffrn_reflns_point_group_measured_fraction_full 0.995
_diffrn_reflns_point_group_measured_fraction_max 0.995
_diffrn_reflns_theta_full 25.242
_diffrn_reflns_theta_max 25.382
_diffrn_reflns_theta_min 1.590
_diffrn_standards_number 0
_exptl_absorpt_coefficient_mu 2.422
_exptl_absorpt_correction_T_max 0.953
_exptl_absorpt_correction_T_min 0.822
_exptl_absorpt_correction_type multi-scan
_exptl_absorpt_process_details 'REQAB (Rigaku, 1998)'
_exptl_crystal_colour yellow
_exptl_crystal_density_diffrn 1.416
_exptl_crystal_density_method 'not measured'
_exptl_crystal_description platelet
_exptl_crystal_F_000 1248.00
_exptl_crystal_size_max 0.160
_exptl_crystal_size_mid 0.120
_exptl_crystal_size_min 0.020
_refine_diff_density_max 0.80
_refine_diff_density_min -0.43
_refine_ls_abs_structure_details
;
 Flack x determined using 4606 quotients [(I+)-(I-)]/[(I+)+(I-)]
 (Parsons, Flack and Wagner, Acta Cryst. B69 (2013) 249-259).
;
_refine_ls_abs_structure_Flack -0.015(2)
_refine_ls_extinction_method none
_refine_ls_goodness_of_fit_ref 1.032
_refine_ls_hydrogen_treatment constr
_refine_ls_number_parameters 690
_refine_ls_number_reflns 10487
_refine_ls_number_restraints 1
_refine_ls_R_factor_all 0.0228
_refine_ls_R_factor_gt 0.0207
_refine_ls_shift/su_max 0.001
_refine_ls_structure_factor_coef Fsqd
_refine_ls_weighting_details 'w = 1/[\s^2^(Fo^2^)+(0.0385P)^2^] where P=(Fo^2^+2Fc^2^)/3'
_refine_ls_weighting_scheme calc
_refine_ls_wR_factor_gt 0.0536
_refine_ls_wR_factor_ref 0.0542
_reflns_number_gt 9886
_reflns_number_total 10487
_reflns_threshold_expression F^2^>2.0\s(F^2^)
_cod_data_source_file am6b14050_si_002.cif
_cod_data_source_block 2c
_cod_database_code 4516628

loop_
_space_group_symop_id
_space_group_symop_operation_xyz
1 +X,+Y,+Z
2 -X,1/2+Y,-Z

loop_
_atom_site_label
_atom_site_type_symbol
_atom_site_fract_x
_atom_site_fract_y
_atom_site_fract_z
_atom_site_U_iso_or_equiv
_atom_site_adp_type
_atom_site_occupancy
_atom_site_site_symmetry_order
_atom_site_calc_flag
_atom_site_refinement_flags_posn
_atom_site_refinement_flags_adp
Ir1 Ir 0.19205(2) 0.68693(2) 0.05117(2) 0.02306(6) Uani 1 1 d . .
P1 P 0.3246(2) 0.28505(13) 0.1816(3) 0.0888(8) Uani 1 1 d . .
F1 F 0.2845(11) 0.2580(7) 0.2853(8) 0.208(6) Uani 1 1 d . .
F2 F 0.4501(7) 0.2500(5) 0.1976(8) 0.163(4) Uani 1 1 d . .
F3 F 0.3898(10) 0.3452(5) 0.2243(12) 0.226(7) Uani 1 1 d . .
F4 F 0.3825(17) 0.3003(9) 0.0763(11) 0.296(10) Uani 1 1 d . .
F5 F 0.2108(13) 0.3140(7) 0.1284(18) 0.356(13) Uani 1 1 d . .
F6 F 0.2644(8) 0.2220(4) 0.1282(7) 0.151(3) Uani 1 1 d . .
O73 O 0.4208(7) 0.6210(3) 0.5103(5) 0.0909(19) Uani 1 1 d . .
N1 N 0.0684(4) 0.74565(19) 0.1175(3) 0.0263(9) Uani 1 1 d . .
N22 N 0.3272(4) 0.62484(19) 0.0117(3) 0.0271(9) Uani 1 1 d . .
N43 N 0.0612(4) 0.65024(18) -0.0702(3) 0.0254(8) Uani 1 1 d . .
N50 N 0.2089(4) 0.74956(18) -0.0768(3) 0.0238(8) Uani 1 1 d . .
C2 C 0.1194(5) 0.7788(3) 0.2033(4) 0.0264(11) Uani 1 1 d . .
C3 C 0.0421(6) 0.8139(3) 0.2613(4) 0.0342(13) Uani 1 1 d . .
H3 H 0.0784 0.8369 0.3204 0.041 Uiso 1 1 calc R U
C4 C -0.0871(5) 0.8164(2) 0.2354(4) 0.0312(11) Uani 1 1 d . .
C5 C -0.1356(5) 0.7833(2) 0.1462(4) 0.0306(11) Uani 1 1 d . .
H5 H -0.2234 0.7842 0.1245 0.037 Uiso 1 1 calc R U
C6 C -0.0564(5) 0.7496(2) 0.0907(4) 0.0296(10) Uani 1 1 d . .
H6 H -0.0911 0.7278 0.0298 0.036 Uiso 1 1 calc R U
C7 C 0.2570(4) 0.7724(2) 0.2247(4) 0.0277(10) Uani 1 1 d . .
C8 C 0.3142(5) 0.7305(2) 0.1578(4) 0.0278(10) Uani 1 1 d . .
C9 C 0.4453(5) 0.7256(3) 0.1731(4) 0.0350(11) Uani 1 1 d . .
H9 H 0.4876 0.6987 0.1287 0.042 Uiso 1 1 calc R U
C10 C 0.5152(5) 0.7592(3) 0.2517(4) 0.0414(13) Uani 1 1 d . .
H10 H 0.6042 0.7545 0.2609 0.050 Uiso 1 1 calc R U
C11 C 0.4561(5) 0.7997(3) 0.3178(5) 0.0420(13) Uani 1 1 d . .
H11 H 0.5046 0.8225 0.3716 0.050 Uiso 1 1 calc R U
C12 C 0.3276(5) 0.8062(3) 0.3039(4) 0.0380(12) Uani 1 1 d . .
H12 H 0.2864 0.8336 0.3483 0.046 Uiso 1 1 calc R U
C13 C -0.1671(5) 0.8519(3) 0.3053(4) 0.0340(11) Uani 1 1 d . .
C14 C -0.1903(6) 0.8267(3) 0.4009(5) 0.0428(13) Uani 1 1 d . .
C15 C -0.2620(6) 0.8596(4) 0.4656(5) 0.0488(15) Uani 1 1 d . .
H15 H -0.2757 0.8417 0.5313 0.059 Uiso 1 1 calc R U
C16 C -0.3149(5) 0.9180(3) 0.4378(5) 0.0473(15) Uani 1 1 d . .
C17 C -0.2931(6) 0.9430(4) 0.3428(6) 0.0430(18) Uani 1 1 d . .
H17 H -0.3301 0.9827 0.3222 0.052 Uiso 1 1 calc R U
C18 C -0.2175(5) 0.9118(3) 0.2747(5) 0.0410(13) Uani 1 1 d . .
C19 C -0.1386(8) 0.7612(4) 0.4359(6) 0.0631(19) Uani 1 1 d . .
H19A H -0.1620 0.7517 0.5059 0.076 Uiso 1 1 calc R U
H19B H -0.0465 0.7613 0.4373 0.076 Uiso 1 1 calc R U
H19C H -0.1741 0.7287 0.3868 0.076 Uiso 1 1 calc R U
C20 C -0.1945(7) 0.9420(3) 0.1722(6) 0.0553(16) Uani 1 1 d . .
H20A H -0.2365 0.9835 0.1660 0.066 Uiso 1 1 calc R U
H20B H -0.2284 0.9146 0.1146 0.066 Uiso 1 1 calc R U
H20C H -0.1037 0.9477 0.1695 0.066 Uiso 1 1 calc R U
C21 C -0.4007(7) 0.9521(4) 0.5052(6) 0.067(2) Uani 1 1 d . .
H21A H -0.4885 0.9464 0.4759 0.080 Uiso 1 1 calc R U
H21B H -0.3800 0.9975 0.5076 0.080 Uiso 1 1 calc R U
H21C H -0.3894 0.9345 0.5761 0.080 Uiso 1 1 calc R U
C23 C 0.3401(5) 0.5708(2) 0.0711(4) 0.0280(10) Uani 1 1 d . .
C24 C 0.4433(5) 0.5312(2) 0.0626(4) 0.0324(11) Uani 1 1 d . .
H24 H 0.4509 0.4929 0.1019 0.039 Uiso 1 1 calc R U
C25 C 0.5348(5) 0.5464(2) -0.0018(4) 0.0326(11) Uani 1 1 d . .
C26 C 0.5158(6) 0.6004(3) -0.0647(5) 0.0382(12) Uani 1 1 d . .
H26 H 0.5739 0.6110 -0.1132 0.046 Uiso 1 1 calc R U
C27 C 0.4121(5) 0.6380(2) -0.0557(4) 0.0339(11) Uani 1 1 d . .
H27 H 0.3998 0.6747 -0.0987 0.041 Uiso 1 1 calc R U
C28 C 0.2487(5) 0.5644(2) 0.1465(4) 0.0298(10) Uani 1 1 d . .
C29 C 0.1718(5) 0.6177(2) 0.1578(4) 0.0304(11) Uani 1 1 d . .
C30 C 0.0909(5) 0.6161(3) 0.2367(4) 0.0348(13) Uani 1 1 d . .
H30 H 0.0393 0.6519 0.2473 0.042 Uiso 1 1 calc R U
C31 C 0.0851(6) 0.5623(3) 0.3004(5) 0.0402(15) Uani 1 1 d . .
H31 H 0.0297 0.5619 0.3537 0.048 Uiso 1 1 calc R U
C32 C 0.1597(6) 0.5099(3) 0.2860(5) 0.0455(14) Uani 1 1 d . .
H32 H 0.1545 0.4735 0.3292 0.055 Uiso 1 1 calc R U
C33 C 0.2413(5) 0.5098(3) 0.2097(4) 0.0388(12) Uani 1 1 d . .
H33 H 0.2919 0.4736 0.1997 0.047 Uiso 1 1 calc R U
C34 C 0.6536(5) 0.5088(2) 0.0029(4) 0.0321(11) Uani 1 1 d . .
C35 C 0.6648(5) 0.4551(2) -0.0593(4) 0.0348(11) Uani 1 1 d . .
C36 C 0.7771(5) 0.4214(2) -0.0501(4) 0.0368(12) Uani 1 1 d . .
H36 H 0.7854 0.3861 -0.0948 0.044 Uiso 1 1 calc R U
C37 C 0.8775(5) 0.4375(2) 0.0221(4) 0.0345(12) Uani 1 1 d . .
C38 C 0.8641(5) 0.4909(2) 0.0834(4) 0.0320(11) Uani 1 1 d . .
H38 H 0.9318 0.5027 0.1334 0.038 Uiso 1 1 calc R U
C39 C 0.7557(5) 0.5275(2) 0.0745(4) 0.0328(11) Uani 1 1 d . .
C40 C 0.5544(6) 0.4340(3) -0.1357(6) 0.0553(17) Uani 1 1 d . .
H40A H 0.5713 0.3914 -0.1620 0.066 Uiso 1 1 calc R U
H40B H 0.5433 0.4639 -0.1943 0.066 Uiso 1 1 calc R U
H40C H 0.4775 0.4329 -0.1002 0.066 Uiso 1 1 calc R U
C41 C 0.9943(6) 0.3977(3) 0.0377(5) 0.0461(14) Uani 1 1 d . .
H41A H 0.9820 0.3634 0.0871 0.055 Uiso 1 1 calc R U
H41B H 1.0655 0.4243 0.0656 0.055 Uiso 1 1 calc R U
H41C H 1.0120 0.3795 -0.0293 0.055 Uiso 1 1 calc R U
C42 C 0.7495(6) 0.5868(3) 0.1402(5) 0.0500(15) Uani 1 1 d . .
H42A H 0.8301 0.5927 0.1830 0.060 Uiso 1 1 calc R U
H42B H 0.6818 0.5823 0.1858 0.060 Uiso 1 1 calc R U
H42C H 0.7325 0.6237 0.0945 0.060 Uiso 1 1 calc R U
C44 C 0.0517(4) 0.6810(4) -0.1631(3) 0.0267(10) Uani 1 1 d . .
C45 C -0.0221(5) 0.6572(3) -0.2499(4) 0.0339(11) Uani 1 1 d . .
H45 H -0.0284 0.6802 -0.3137 0.041 Uiso 1 1 calc R U
C46 C -0.0866(5) 0.6004(3) -0.2439(4) 0.0335(11) Uani 1 1 d . .
C47 C -0.0793(5) 0.5707(2) -0.1476(4) 0.0341(11) Uani 1 1 d . .
H47 H -0.1256 0.5328 -0.1389 0.041 Uiso 1 1 calc R U
C48 C -0.0045(5) 0.5962(2) -0.0642(4) 0.0302(10) Uani 1 1 d . .
H48 H 0.0007 0.5745 0.0008 0.036 Uiso 1 1 calc R U
C49 C 0.1304(5) 0.7390(2) -0.1651(4) 0.0274(10) Uani 1 1 d . .
C51 C 0.2917(5) 0.7980(2) -0.0779(4) 0.0304(11) Uani 1 1 d . .
H51 H 0.3492 0.8050 -0.0176 0.037 Uiso 1 1 calc R U
C52 C 0.2968(5) 0.8376(2) -0.1613(4) 0.0348(11) Uani 1 1 d . .
H52 H 0.3577 0.8707 -0.1581 0.042 Uiso 1 1 calc R U
C53 C 0.2135(5) 0.8300(2) -0.2513(4) 0.0323(11) Uani 1 1 d . .
C54 C 0.1304(5) 0.7793(2) -0.2501(4) 0.0321(11) Uani 1 1 d . .
H54 H 0.0717 0.7719 -0.3096 0.038 Uiso 1 1 calc R U
C55 C 0.2148(6) 0.8734(3) -0.3460(4) 0.0437(14) Uani 1 1 d . .
C56 C 0.0813(10) 0.8989(6) -0.3726(10) 0.119(5) Uani 1 1 d . .
H56A H 0.0253 0.8640 -0.3976 0.143 Uiso 1 1 calc R U
H56B H 0.0817 0.9314 -0.4273 0.143 Uiso 1 1 calc R U
H56C H 0.0513 0.9178 -0.3101 0.143 Uiso 1 1 calc R U
C57 C 0.266(2) 0.8386(5) -0.4288(8) 0.160(7) Uani 1 1 d . .
H57A H 0.3543 0.8276 -0.4070 0.192 Uiso 1 1 calc R U
H57B H 0.2617 0.8649 -0.4918 0.192 Uiso 1 1 calc R U
H57C H 0.2174 0.7995 -0.4435 0.192 Uiso 1 1 calc R U
C58 C 0.2937(15) 0.9316(5) -0.3234(8) 0.102(5) Uani 1 1 d . .
H58A H 0.2956 0.9565 -0.3875 0.123 Uiso 1 1 calc R U
H58B H 0.3797 0.9190 -0.2973 0.123 Uiso 1 1 calc R U
H58C H 0.2574 0.9574 -0.2705 0.123 Uiso 1 1 calc R U
C59 C -0.1666(6) 0.5704(3) -0.3380(5) 0.0469(15) Uani 1 1 d . .
C60 C -0.3009(9) 0.5718(7) -0.3169(9) 0.117(5) Uani 1 1 d . .
H60A H -0.3536 0.5546 -0.3773 0.140 Uiso 1 1 calc R U
H60B H -0.3261 0.6157 -0.3044 0.140 Uiso 1 1 calc R U
H60C H -0.3118 0.5459 -0.2552 0.140 Uiso 1 1 calc R U
C61 C -0.1412(12) 0.5997(6) -0.4388(6) 0.121(5) Uani 1 1 d . .
H61A H -0.1825 0.6414 -0.4460 0.145 Uiso 1 1 calc R U
H61B H -0.1744 0.5722 -0.4966 0.145 Uiso 1 1 calc R U
H61C H -0.0501 0.6050 -0.4403 0.145 Uiso 1 1 calc R U
C62 C -0.1322(14) 0.4996(4) -0.3439(8) 0.119(5) Uani 1 1 d . .
H62A H -0.0450 0.4954 -0.3608 0.142 Uiso 1 1 calc R U
H62B H -0.1891 0.4788 -0.3982 0.142 Uiso 1 1 calc R U
H62C H -0.1405 0.4793 -0.2763 0.142 Uiso 1 1 calc R U
C71 C 0.3267(17) 0.6375(8) 0.6634(12) 0.159(6) Uani 1 1 d . .
H71A H 0.3901 0.6659 0.6990 0.191 Uiso 1 1 calc R U
H71B H 0.3485 0.5933 0.6812 0.191 Uiso 1 1 calc R U
H71C H 0.2438 0.6474 0.6857 0.191 Uiso 1 1 calc R U
C72 C 0.3233(17) 0.6461(7) 0.5532(9) 0.153(7) Uani 1 1 d . .
H72A H 0.2446 0.6269 0.5195 0.184 Uiso 1 1 calc R U
H72B H 0.3201 0.6922 0.5379 0.184 Uiso 1 1 calc R U
C74 C 0.4180(12) 0.6271(5) 0.4055(8) 0.099(3) Uani 1 1 d . .
H74A H 0.4174 0.6729 0.3875 0.118 Uiso 1 1 calc R U
H74B H 0.3390 0.6081 0.3721 0.118 Uiso 1 1 calc R U
C75 C 0.5239(7) 0.5971(4) 0.3638(6) 0.066(2) Uani 1 1 d . .
H75A H 0.5239 0.5515 0.3797 0.080 Uiso 1 1 calc R U
H75B H 0.6025 0.6163 0.3955 0.080 Uiso 1 1 calc R U
H75C H 0.5171 0.6031 0.2879 0.080 Uiso 1 1 calc R U

loop_
_atom_site_aniso_label
_atom_site_aniso_U_11
_atom_site_aniso_U_22
_atom_site_aniso_U_33
_atom_site_aniso_U_23
_atom_site_aniso_U_13
_atom_site_aniso_U_12
Ir1 0.02425(8) 0.02465(8) 0.01988(8) 0.00069(13) 0.00029(5) -0.00080(13)
P1 0.0588(13) 0.0872(16) 0.113(2) 0.0057(15) -0.0264(13) 0.0067(12)
F1 0.225(11) 0.282(14) 0.125(7) -0.067(9) 0.061(8) -0.089(11)
F2 0.085(5) 0.170(7) 0.237(10) -0.045(7) 0.028(5) 0.029(5)
F3 0.153(8) 0.138(7) 0.375(19) -0.123(10) -0.034(10) -0.007(6)
F4 0.322(19) 0.37(2) 0.182(12) 0.120(13) -0.068(12) -0.170(18)
F5 0.196(12) 0.252(14) 0.57(3) -0.119(17) -0.228(17) 0.138(11)
F6 0.142(6) 0.157(7) 0.150(7) -0.026(5) -0.011(5) -0.036(5)
O73 0.104(5) 0.111(5) 0.056(3) 0.000(3) -0.002(3) 0.034(4)
N1 0.026(2) 0.028(2) 0.024(2) -0.0009(16) -0.0013(17) -0.0016(16)
N22 0.027(2) 0.031(2) 0.023(2) 0.0027(16) 0.0011(16) 0.0007(17)
N43 0.027(2) 0.027(2) 0.0217(19) 0.0005(16) 0.0004(16) -0.0017(16)
N50 0.0229(19) 0.0232(19) 0.025(2) 0.0004(15) 0.0025(16) 0.0017(15)
C2 0.027(3) 0.028(3) 0.024(3) -0.002(2) 0.003(2) 0.002(2)
C3 0.040(3) 0.039(3) 0.024(3) -0.007(2) 0.001(2) -0.006(3)
C4 0.032(3) 0.032(3) 0.030(3) -0.001(2) 0.004(2) 0.001(2)
C5 0.023(2) 0.038(3) 0.032(3) -0.001(2) 0.005(2) 0.002(2)
C6 0.029(3) 0.029(2) 0.030(3) -0.003(2) 0.000(2) -0.002(2)
C7 0.027(2) 0.033(2) 0.021(2) 0.0004(19) -0.0013(19) -0.007(2)
C8 0.030(3) 0.028(2) 0.025(2) 0.0053(18) 0.000(2) -0.003(2)
C9 0.029(3) 0.041(3) 0.034(3) 0.002(2) 0.001(2) 0.000(2)
C10 0.026(3) 0.052(3) 0.044(3) 0.001(3) -0.007(2) -0.003(2)
C11 0.035(3) 0.048(3) 0.040(3) -0.006(3) -0.011(3) -0.011(3)
C12 0.039(3) 0.038(3) 0.036(3) -0.006(2) -0.003(2) -0.004(2)
C13 0.031(3) 0.038(3) 0.033(3) -0.009(2) 0.004(2) -0.002(2)
C14 0.040(3) 0.050(3) 0.039(3) -0.004(3) 0.001(2) -0.002(3)
C15 0.036(3) 0.079(5) 0.031(3) -0.010(3) 0.003(2) -0.008(3)
C16 0.030(3) 0.060(4) 0.052(4) -0.027(3) 0.002(3) -0.005(3)
C17 0.025(3) 0.048(4) 0.057(5) -0.017(3) 0.011(3) 0.008(3)
C18 0.035(3) 0.040(3) 0.049(3) -0.006(3) 0.008(3) 0.005(2)
C19 0.073(5) 0.067(5) 0.051(4) 0.020(3) 0.016(4) 0.016(4)
C20 0.058(4) 0.046(3) 0.063(4) 0.010(3) 0.016(3) 0.014(3)
C21 0.048(4) 0.091(6) 0.062(5) -0.032(4) 0.014(3) 0.000(4)
C23 0.029(3) 0.023(2) 0.030(3) 0.0010(19) -0.002(2) -0.0036(19)
C24 0.032(3) 0.028(2) 0.037(3) 0.006(2) 0.001(2) 0.000(2)
C25 0.037(3) 0.027(2) 0.034(3) -0.004(2) 0.001(2) 0.002(2)
C26 0.043(3) 0.036(3) 0.036(3) 0.002(2) 0.006(2) 0.002(2)
C27 0.035(3) 0.032(3) 0.035(3) 0.005(2) 0.009(2) 0.004(2)
C28 0.025(2) 0.032(3) 0.031(3) 0.007(2) -0.003(2) -0.003(2)
C29 0.031(3) 0.035(3) 0.023(2) -0.002(2) -0.007(2) -0.003(2)
C30 0.031(3) 0.047(3) 0.025(3) 0.002(2) -0.001(2) 0.000(3)
C31 0.037(3) 0.053(4) 0.031(3) 0.016(3) 0.008(3) -0.006(3)
C32 0.040(3) 0.050(3) 0.045(3) 0.024(3) 0.002(3) -0.005(3)
C33 0.034(3) 0.039(3) 0.043(3) 0.017(2) 0.002(2) -0.002(2)
C34 0.029(3) 0.031(2) 0.037(3) 0.003(2) 0.004(2) 0.000(2)
C35 0.040(3) 0.028(2) 0.037(3) -0.002(2) 0.006(2) -0.001(2)
C36 0.042(3) 0.023(2) 0.046(3) -0.002(2) 0.009(3) -0.001(2)
C37 0.036(3) 0.030(3) 0.039(3) 0.012(2) 0.014(2) 0.003(2)
C38 0.030(3) 0.033(3) 0.033(3) 0.002(2) 0.005(2) -0.001(2)
C39 0.036(3) 0.029(2) 0.034(3) 0.000(2) 0.006(2) -0.001(2)
C40 0.045(4) 0.054(4) 0.065(4) -0.018(3) -0.004(3) 0.000(3)
C41 0.041(3) 0.040(3) 0.059(4) 0.003(3) 0.014(3) 0.008(3)
C42 0.043(3) 0.046(3) 0.060(4) -0.021(3) 0.002(3) 0.005(3)
C44 0.031(2) 0.026(3) 0.0225(18) 0.001(3) 0.0024(15) -0.005(3)
C45 0.043(3) 0.035(2) 0.023(2) 0.004(2) -0.001(2) -0.004(2)
C46 0.034(3) 0.039(3) 0.026(3) -0.003(2) -0.001(2) -0.006(2)
C47 0.039(3) 0.031(2) 0.032(3) -0.001(2) 0.000(2) -0.012(2)
C48 0.036(3) 0.030(2) 0.023(2) 0.0019(19) 0.000(2) -0.006(2)
C49 0.034(3) 0.024(2) 0.025(2) -0.0009(18) 0.006(2) 0.000(2)
C51 0.032(3) 0.027(2) 0.032(3) -0.002(2) 0.002(2) -0.001(2)
C52 0.039(3) 0.026(2) 0.040(3) 0.001(2) 0.012(2) -0.003(2)
C53 0.043(3) 0.027(2) 0.028(3) 0.002(2) 0.010(2) 0.005(2)
C54 0.042(3) 0.028(2) 0.026(2) 0.0011(19) 0.001(2) 0.002(2)
C55 0.065(4) 0.036(3) 0.031(3) 0.008(2) 0.008(3) -0.006(3)
C56 0.091(7) 0.132(9) 0.131(9) 0.095(8) -0.008(7) -0.004(7)
C57 0.38(2) 0.060(5) 0.062(6) 0.015(4) 0.119(10) 0.032(9)
C58 0.210(14) 0.052(5) 0.047(5) 0.017(4) 0.019(7) -0.041(7)
C59 0.053(4) 0.055(4) 0.032(3) -0.008(3) -0.006(3) -0.017(3)
C60 0.063(6) 0.184(13) 0.099(8) -0.058(8) -0.011(5) -0.036(7)
C61 0.180(11) 0.146(9) 0.029(4) 0.007(5) -0.028(5) -0.103(9)
C62 0.195(13) 0.062(5) 0.085(7) -0.036(5) -0.052(8) -0.003(7)
C71 0.199(16) 0.145(12) 0.138(13) -0.017(10) 0.039(12) 0.079(12)
C72 0.257(19) 0.126(10) 0.081(8) 0.000(7) 0.043(10) 0.108(12)
C74 0.143(9) 0.084(6) 0.072(6) 0.032(5) 0.029(6) 0.015(6)
C75 0.056(4) 0.084(5) 0.059(5) 0.020(4) 0.010(4) 0.001(4)

loop_
_atom_type_symbol
_atom_type_description
_atom_type_scat_dispersion_real
_atom_type_scat_dispersion_imag
_atom_type_scat_source
C C 0.0033 0.0016
;
International Tables for Crystallography
(Vol. C, Tables 4.2.6.8 and 6.1.1.4)
;
H H 0.0000 0.0000
;
International Tables for Crystallography
(Vol. C, Table 6.1.1.4)
;
F F 0.0171 0.0103
;
International Tables for Crystallography
(Vol. C, Tables 4.2.6.8 and 6.1.1.4)
;
Ir Ir -1.4442 7.9887
;
International Tables for Crystallography
(Vol. C, Tables 4.2.6.8 and 6.1.1.4)
;
N N 0.0061 0.0033
;
International Tables for Crystallography
(Vol. C, Tables 4.2.6.8 and 6.1.1.4)
;
P P 0.1023 0.0942
;
International Tables for Crystallography
(Vol. C, Tables 4.2.6.8 and 6.1.1.4)
;
O O 0.0106 0.0060
;
International Tables for Crystallography
(Vol. C, Tables 4.2.6.8 and 6.1.1.4)
;

loop_
_geom_angle_atom_site_label_1
_geom_angle_atom_site_label_2
_geom_angle_atom_site_label_3
_geom_angle
C8 Ir1 C29 88.39(18)
C8 Ir1 N22 92.14(18)
C29 Ir1 N22 80.63(18)
C8 Ir1 N1 80.84(18)
C29 Ir1 N1 91.84(19)
N22 Ir1 N1 169.89(15)
C8 Ir1 N43 173.89(17)
C29 Ir1 N43 97.42(17)
N22 Ir1 N43 90.67(15)
N1 Ir1 N43 97.03(15)
C8 Ir1 N50 98.36(16)
C29 Ir1 N50 172.06(17)
N22 Ir1 N50 94.86(15)
N1 Ir1 N50 93.36(15)
N43 Ir1 N50 75.99(15)
F5 P1 F3 98.6(8)
F5 P1 F2 159.9(10)
F3 P1 F2 89.5(5)
F5 P1 F1 105.5(12)
F3 P1 F1 98.7(8)
F2 P1 F1 91.3(7)
F5 P1 F4 83.8(12)
F3 P1 F4 86.3(8)
F2 P1 F4 78.4(8)
F1 P1 F4 168.6(10)
F5 P1 F6 82.3(7)
F3 P1 F6 174.6(7)
F2 P1 F6 88.0(5)
F1 P1 F6 86.1(6)
F4 P1 F6 88.5(7)
C72 O73 C74 115.9(9)
C6 N1 C2 118.5(4)
C6 N1 Ir1 126.3(3)
C2 N1 Ir1 114.9(3)
C27 N22 C23 119.7(4)
C27 N22 Ir1 124.5(3)
C23 N22 Ir1 115.1(3)
C48 N43 C44 117.7(4)
C48 N43 Ir1 124.8(3)
C44 N43 Ir1 117.3(3)
C51 N50 C49 117.5(4)
C51 N50 Ir1 125.6(3)
C49 N50 Ir1 116.8(3)
N1 C2 C3 119.8(5)
N1 C2 C7 114.2(5)
C3 C2 C7 126.0(5)
C2 C3 C4 121.6(5)
C2 C3 H3 119.2
C4 C3 H3 119.2
C3 C4 C5 117.1(5)
C3 C4 C13 119.1(5)
C5 C4 C13 123.8(5)
C6 C5 C4 119.7(5)
C6 C5 H5 120.2
C4 C5 H5 120.2
N1 C6 C5 123.3(5)
N1 C6 H6 118.3
C5 C6 H6 118.3
C12 C7 C8 121.9(5)
C12 C7 C2 122.8(5)
C8 C7 C2 115.3(4)
C9 C8 C7 116.7(4)
C9 C8 Ir1 129.1(4)
C7 C8 Ir1 114.2(3)
C10 C9 C8 121.4(5)
C10 C9 H9 119.3
C8 C9 H9 119.3
C9 C10 C11 120.8(5)
C9 C10 H10 119.6
C11 C10 H10 119.6
C12 C11 C10 119.2(5)
C12 C11 H11 120.4
C10 C11 H11 120.4
C11 C12 C7 120.1(5)
C11 C12 H12 120.0
C7 C12 H12 120.0
C14 C13 C18 119.5(5)
C14 C13 C4 120.5(5)
C18 C13 C4 120.0(5)
C15 C14 C13 120.5(6)
C15 C14 C19 118.7(6)
C13 C14 C19 120.8(5)
C14 C15 C16 121.8(6)
C14 C15 H15 119.1
C16 C15 H15 119.1
C17 C16 C15 118.0(5)
C17 C16 C21 120.0(7)
C15 C16 C21 121.9(7)
C16 C17 C18 122.3(6)
C16 C17 H17 118.9
C18 C17 H17 118.9
C13 C18 C17 117.9(6)
C13 C18 C20 122.0(5)
C17 C18 C20 120.1(6)
C14 C19 H19A 109.5
C14 C19 H19B 109.5
H19A C19 H19B 109.5
C14 C19 H19C 109.5
H19A C19 H19C 109.5
H19B C19 H19C 109.5
C18 C20 H20A 109.5
C18 C20 H20B 109.5
H20A C20 H20B 109.5
C18 C20 H20C 109.5
H20A C20 H20C 109.5
H20B C20 H20C 109.5
C16 C21 H21A 109.5
C16 C21 H21B 109.5
H21A C21 H21B 109.5
C16 C21 H21C 109.5
H21A C21 H21C 109.5
H21B C21 H21C 109.5
N22 C23 C24 119.2(5)
N22 C23 C28 114.5(4)
C24 C23 C28 125.9(4)
C25 C24 C23 121.3(5)
C25 C24 H24 119.3
C23 C24 H24 119.3
C24 C25 C26 117.8(5)
C24 C25 C34 120.1(5)
C26 C25 C34 121.9(5)
C27 C26 C25 119.3(5)
C27 C26 H26 120.4
C25 C26 H26 120.4
N22 C27 C26 122.4(5)
N22 C27 H27 118.8
C26 C27 H27 118.8
C29 C28 C33 121.4(5)
C29 C28 C23 115.7(4)
C33 C28 C23 122.8(5)
C30 C29 C28 117.7(5)
C30 C29 Ir1 128.7(4)
C28 C29 Ir1 113.5(4)
C29 C30 C31 120.8(6)
C29 C30 H30 119.6
C31 C30 H30 119.6
C32 C31 C30 120.3(6)
C32 C31 H31 119.8
C30 C31 H31 119.8
C33 C32 C31 120.6(5)
C33 C32 H32 119.7
C31 C32 H32 119.7
C32 C33 C28 119.1(5)
C32 C33 H33 120.4
C28 C33 H33 120.4
C35 C34 C39 119.8(5)
C35 C34 C25 121.9(5)
C39 C34 C25 118.3(5)
C36 C35 C34 119.3(5)
C36 C35 C40 120.6(5)
C34 C35 C40 120.1(5)
C37 C36 C35 122.2(5)
C37 C36 H36 118.9
C35 C36 H36 118.9
C36 C37 C38 117.4(5)
C36 C37 C41 121.9(5)
C38 C37 C41 120.6(5)
C39 C38 C37 122.5(5)
C39 C38 H38 118.7
C37 C38 H38 118.7
C38 C39 C34 118.7(5)
C38 C39 C42 119.8(5)
C34 C39 C42 121.5(5)
C35 C40 H40A 109.5
C35 C40 H40B 109.5
H40A C40 H40B 109.5
C35 C40 H40C 109.5
H40A C40 H40C 109.5
H40B C40 H40C 109.5
C37 C41 H41A 109.5
C37 C41 H41B 109.5
H41A C41 H41B 109.5
C37 C41 H41C 109.5
H41A C41 H41C 109.5
H41B C41 H41C 109.5
C39 C42 H42A 109.5
C39 C42 H42B 109.5
H42A C42 H42B 109.5
C39 C42 H42C 109.5
H42A C42 H42C 109.5
H42B C42 H42C 109.5
N43 C44 C45 121.4(6)
N43 C44 C49 114.7(4)
C45 C44 C49 123.8(5)
C46 C45 C44 120.6(5)
C46 C45 H45 119.7
C44 C45 H45 119.7
C47 C46 C45 117.1(5)
C47 C46 C59 119.7(5)
C45 C46 C59 123.2(5)
C48 C47 C46 119.9(5)
C48 C47 H47 120.1
C46 C47 H47 120.1
N43 C48 C47 123.2(4)
N43 C48 H48 118.4
C47 C48 H48 118.4
N50 C49 C54 120.7(4)
N50 C49 C44 114.9(4)
C54 C49 C44 124.3(4)
N50 C51 C52 123.2(5)
N50 C51 H51 118.4
C52 C51 H51 118.4
C51 C52 C53 120.7(5)
C51 C52 H52 119.6
C53 C52 H52 119.6
C54 C53 C52 115.6(5)
C54 C53 C55 121.8(5)
C52 C53 C55 122.6(5)
C49 C54 C53 122.1(5)
C49 C54 H54 119.0
C53 C54 H54 119.0
C57 C55 C58 108.0(9)
C57 C55 C53 108.7(6)
C58 C55 C53 112.7(6)
C57 C55 C56 115.3(11)
C58 C55 C56 104.4(8)
C53 C55 C56 107.8(6)
C55 C56 H56A 109.5
C55 C56 H56B 109.5
H56A C56 H56B 109.5
C55 C56 H56C 109.5
H56A C56 H56C 109.5
H56B C56 H56C 109.5
C55 C57 H57A 109.5
C55 C57 H57B 109.5
H57A C57 H57B 109.5
C55 C57 H57C 109.5
H57A C57 H57C 109.5
H57B C57 H57C 109.5
C55 C58 H58A 109.5
C55 C58 H58B 109.5
H58A C58 H58B 109.5
C55 C58 H58C 109.5
H58A C58 H58C 109.5
H58B C58 H58C 109.5
C60 C59 C61 114.6(9)
C60 C59 C62 105.5(9)
C61 C59 C62 107.0(8)
C60 C59 C46 108.4(6)
C61 C59 C46 112.3(5)
C62 C59 C46 108.6(6)
C59 C60 H60A 109.5
C59 C60 H60B 109.5
H60A C60 H60B 109.5
C59 C60 H60C 109.5
H60A C60 H60C 109.5
H60B C60 H60C 109.5
C59 C61 H61A 109.5
C59 C61 H61B 109.5
H61A C61 H61B 109.5
C59 C61 H61C 109.5
H61A C61 H61C 109.5
H61B C61 H61C 109.5
C59 C62 H62A 109.5
C59 C62 H62B 109.5
H62A C62 H62B 109.5
C59 C62 H62C 109.5
H62A C62 H62C 109.5
H62B C62 H62C 109.5
C72 C71 H71A 109.5
C72 C71 H71B 109.5
H71A C71 H71B 109.5
C72 C71 H71C 109.5
H71A C71 H71C 109.5
H71B C71 H71C 109.5
O73 C72 C71 114.9(12)
O73 C72 H72A 108.5
C71 C72 H72A 108.5
O73 C72 H72B 108.5
C71 C72 H72B 108.5
H72A C72 H72B 107.5
O73 C74 C75 113.0(9)
O73 C74 H74A 109.0
C75 C74 H74A 109.0
O73 C74 H74B 109.0
C75 C74 H74B 109.0
H74A C74 H74B 107.8
C74 C75 H75A 109.5
C74 C75 H75B 109.5
H75A C75 H75B 109.5
C74 C75 H75C 109.5
H75A C75 H75C 109.5
H75B C75 H75C 109.5

loop_
_geom_bond_atom_site_label_1
_geom_bond_atom_site_label_2
_geom_bond_distance
Ir1 C8 2.013(5)
Ir1 C29 2.027(5)
Ir1 N22 2.047(4)
Ir1 N1 2.056(4)
Ir1 N43 2.130(4)
Ir1 N50 2.131(4)
P1 F5 1.464(9)
P1 F3 1.519(9)
P1 F2 1.524(8)
P1 F1 1.551(11)
P1 F4 1.579(15)
P1 F6 1.597(8)
O73 C72 1.335(14)
O73 C74 1.352(11)
N1 C6 1.342(6)
N1 C2 1.371(7)
N22 C27 1.346(7)
N22 C23 1.369(6)
N43 C48 1.342(6)
N43 C44 1.354(6)
N50 C51 1.350(6)
N50 C49 1.359(6)
C2 C3 1.382(8)
C2 C7 1.471(7)
C3 C4 1.384(8)
C3 H3 0.9500
C4 C5 1.396(7)
C4 C13 1.501(7)
C5 C6 1.360(7)
C5 H5 0.9500
C6 H6 0.9500
C7 C12 1.398(7)
C7 C8 1.413(7)
C8 C9 1.396(7)
C9 C10 1.386(8)
C9 H9 0.9500
C10 C11 1.399(9)
C10 H10 0.9500
C11 C12 1.371(8)
C11 H11 0.9500
C12 H12 0.9500
C13 C14 1.386(8)
C13 C18 1.410(8)
C14 C15 1.374(9)
C14 C19 1.534(9)
C15 C16 1.383(10)
C15 H15 0.9500
C16 C17 1.372(11)
C16 C21 1.506(9)
C17 C18 1.413(9)
C17 H17 0.9500
C18 C20 1.507(9)
C19 H19A 0.9800
C19 H19B 0.9800
C19 H19C 0.9800
C20 H20A 0.9800
C20 H20B 0.9800
C20 H20C 0.9800
C21 H21A 0.9800
C21 H21B 0.9800
C21 H21C 0.9800
C23 C24 1.394(7)
C23 C28 1.451(7)
C24 C25 1.382(8)
C24 H24 0.9500
C25 C26 1.398(8)
C25 C34 1.490(7)
C26 C27 1.374(8)
C26 H26 0.9500
C27 H27 0.9500
C28 C29 1.407(7)
C28 C33 1.414(7)
C29 C30 1.399(8)
C30 C31 1.402(8)
C30 H30 0.9500
C31 C32 1.384(9)
C31 H31 0.9500
C32 C33 1.378(8)
C32 H32 0.9500
C33 H33 0.9500
C34 C35 1.395(7)
C34 C39 1.408(8)
C35 C36 1.386(8)
C35 C40 1.522(9)
C36 C37 1.386(8)
C36 H36 0.9500
C37 C38 1.389(8)
C37 C41 1.497(8)
C38 C39 1.384(8)
C38 H38 0.9500
C39 C42 1.511(7)
C40 H40A 0.9800
C40 H40B 0.9800
C40 H40C 0.9800
C41 H41A 0.9800
C41 H41B 0.9800
C41 H41C 0.9800
C42 H42A 0.9800
C42 H42B 0.9800
C42 H42C 0.9800
C44 C45 1.392(7)
C44 C49 1.482(8)
C45 C46 1.386(8)
C45 H45 0.9500
C46 C47 1.383(8)
C46 C59 1.542(7)
C47 C48 1.379(7)
C47 H47 0.9500
C48 H48 0.9500
C49 C54 1.384(7)
C51 C52 1.365(7)
C51 H51 0.9500
C52 C53 1.394(8)
C52 H52 0.9500
C53 C54 1.389(7)
C53 C55 1.524(7)
C54 H54 0.9500
C55 C57 1.448(11)
C55 C58 1.497(12)
C55 C56 1.526(12)
C56 H56A 0.9800
C56 H56B 0.9800
C56 H56C 0.9800
C57 H57A 0.9800
C57 H57B 0.9800
C57 H57C 0.9800
C58 H58A 0.9800
C58 H58B 0.9800
C58 H58C 0.9800
C59 C60 1.486(12)
C59 C61 1.487(10)
C59 C62 1.538(11)
C60 H60A 0.9800
C60 H60B 0.9800
C60 H60C 0.9800
C61 H61A 0.9800
C61 H61B 0.9800
C61 H61C 0.9800
C62 H62A 0.9800
C62 H62B 0.9800
C62 H62C 0.9800
C71 C72 1.427(17)
C71 H71A 0.9800
C71 H71B 0.9800
C71 H71C 0.9800
C72 H72A 0.9900
C72 H72B 0.9900
C74 C75 1.444(13)
C74 H74A 0.9900
C74 H74B 0.9900
C75 H75A 0.9800
C75 H75B 0.9800
C75 H75C 0.9800

loop_
_geom_torsion_atom_site_label_1
_geom_torsion_atom_site_label_2
_geom_torsion_atom_site_label_3
_geom_torsion_atom_site_label_4
_geom_torsion
C6 N1 C2 C3 1.6(7)
Ir1 N1 C2 C3 -172.5(4)
C6 N1 C2 C7 -178.7(4)
Ir1 N1 C2 C7 7.2(6)
N1 C2 C3 C4 0.4(8)
C7 C2 C3 C4 -179.3(5)
C2 C3 C4 C5 -1.7(8)
C2 C3 C4 C13 176.0(5)
C3 C4 C5 C6 1.2(8)
C13 C4 C5 C6 -176.4(5)
C2 N1 C6 C5 -2.2(7)
Ir1 N1 C6 C5 171.2(4)
C4 C5 C6 N1 0.7(8)
N1 C2 C7 C12 175.2(5)
C3 C2 C7 C12 -5.1(9)
N1 C2 C7 C8 -3.5(6)
C3 C2 C7 C8 176.1(5)
C12 C7 C8 C9 -1.5(7)
C2 C7 C8 C9 177.3(4)
C12 C7 C8 Ir1 179.3(4)
C2 C7 C8 Ir1 -1.9(5)
C7 C8 C9 C10 1.5(7)
Ir1 C8 C9 C10 -179.5(4)
C8 C9 C10 C11 -0.7(9)
C9 C10 C11 C12 -0.1(9)
C10 C11 C12 C7 0.1(9)
C8 C7 C12 C11 0.8(8)
C2 C7 C12 C11 -177.9(5)
C3 C4 C13 C14 -73.7(7)
C5 C4 C13 C14 103.9(6)
C3 C4 C13 C18 105.3(6)
C5 C4 C13 C18 -77.1(7)
C18 C13 C14 C15 0.0(8)
C4 C13 C14 C15 179.0(5)
C18 C13 C14 C19 179.1(6)
C4 C13 C14 C19 -1.9(9)
C13 C14 C15 C16 1.0(9)
C19 C14 C15 C16 -178.0(6)
C14 C15 C16 C17 -0.5(9)
C14 C15 C16 C21 175.7(6)
C15 C16 C17 C18 -1.1(9)
C21 C16 C17 C18 -177.4(6)
C14 C13 C18 C17 -1.5(8)
C4 C13 C18 C17 179.5(5)
C14 C13 C18 C20 179.4(6)
C4 C13 C18 C20 0.4(8)
C16 C17 C18 C13 2.1(9)
C16 C17 C18 C20 -178.7(6)
C27 N22 C23 C24 1.7(7)
Ir1 N22 C23 C24 -168.9(4)
C27 N22 C23 C28 175.4(4)
Ir1 N22 C23 C28 4.8(5)
N22 C23 C24 C25 2.2(7)
C28 C23 C24 C25 -170.6(5)
C23 C24 C25 C26 -5.0(8)
C23 C24 C25 C34 170.5(5)
C24 C25 C26 C27 3.9(8)
C34 C25 C26 C27 -171.5(5)
C23 N22 C27 C26 -2.8(8)
Ir1 N22 C27 C26 166.9(4)
C25 C26 C27 N22 -0.1(8)
N22 C23 C28 C29 -8.2(6)
C24 C23 C28 C29 164.9(5)
N22 C23 C28 C33 175.4(5)
C24 C23 C28 C33 -11.4(8)
C33 C28 C29 C30 2.5(7)
C23 C28 C29 C30 -173.9(5)
C33 C28 C29 Ir1 -175.9(4)
C23 C28 C29 Ir1 7.7(5)
C28 C29 C30 C31 -1.5(8)
Ir1 C29 C30 C31 176.7(4)
C29 C30 C31 C32 0.0(9)
C30 C31 C32 C33 0.6(10)
C31 C32 C33 C28 0.4(9)
C29 C28 C33 C32 -2.0(8)
C23 C28 C33 C32 174.1(5)
C24 C25 C34 C35 89.9(7)
C26 C25 C34 C35 -94.9(7)
C24 C25 C34 C39 -88.5(6)
C26 C25 C34 C39 86.8(7)
C39 C34 C35 C36 -0.5(8)
C25 C34 C35 C36 -178.9(5)
C39 C34 C35 C40 179.1(5)
C25 C34 C35 C40 0.8(8)
C34 C35 C36 C37 2.8(8)
C40 C35 C36 C37 -176.9(6)
C35 C36 C37 C38 -2.5(8)
C35 C36 C37 C41 174.8(5)
C36 C37 C38 C39 0.0(8)
C41 C37 C38 C39 -177.4(5)
C37 C38 C39 C34 2.1(8)
C37 C38 C39 C42 -177.2(5)
C35 C34 C39 C38 -1.8(8)
C25 C34 C39 C38 176.6(5)
C35 C34 C39 C42 177.5(5)
C25 C34 C39 C42 -4.1(8)
C48 N43 C44 C45 -0.8(8)
Ir1 N43 C44 C45 173.8(4)
C48 N43 C44 C49 -177.9(4)
Ir1 N43 C44 C49 -3.3(6)
N43 C44 C45 C46 -1.2(8)
C49 C44 C45 C46 175.6(5)
C44 C45 C46 C47 3.3(8)
C44 C45 C46 C59 -178.0(5)
C45 C46 C47 C48 -3.4(8)
C59 C46 C47 C48 177.8(5)
C44 N43 C48 C47 0.6(8)
Ir1 N43 C48 C47 -173.6(4)
C46 C47 C48 N43 1.5(8)
C51 N50 C49 C54 -4.1(7)
Ir1 N50 C49 C54 176.7(4)
C51 N50 C49 C44 173.6(4)
Ir1 N50 C49 C44 -5.6(5)
N43 C44 C49 N50 5.8(7)
C45 C44 C49 N50 -171.2(5)
N43 C44 C49 C54 -176.7(5)
C45 C44 C49 C54 6.3(9)
C49 N50 C51 C52 2.3(7)
Ir1 N50 C51 C52 -178.6(4)
N50 C51 C52 C53 0.8(8)
C51 C52 C53 C54 -1.9(7)
C51 C52 C53 C55 179.3(5)
N50 C49 C54 C53 3.0(8)
C44 C49 C54 C53 -174.4(5)
C52 C53 C54 C49 0.1(7)
C55 C53 C54 C49 178.8(5)
C54 C53 C55 C57 -71.2(11)
C52 C53 C55 C57 107.5(11)
C54 C53 C55 C58 169.2(8)
C52 C53 C55 C58 -12.2(10)
C54 C53 C55 C56 54.5(9)
C52 C53 C55 C56 -126.9(8)
C47 C46 C59 C60 65.4(9)
C45 C46 C59 C60 -113.3(9)
C47 C46 C59 C61 -167.0(8)
C45 C46 C59 C61 14.3(10)
C47 C46 C59 C62 -48.8(9)
C45 C46 C59 C62 132.5(8)
C74 O73 C72 C71 178.4(13)
C72 O73 C74 C75 -178.0(11)
